data_4346948
loop_
_publ_author_name
'England, Jason'
'Bill, Eckhard'
'Weyherm\"uller, Thomas'
'Neese, Frank'
'Atanasov, Mihail'
'Wieghardt, Karl'

_publ_section_title
;
 Molecular and Electronic Structures of Homoleptic Six-Coordinate
 Cobalt(I) Complexes of 2,2':6',2&#x2033;-Terpyridine, 2,2'-Bipyridine,
 and 1,10-Phenanthroline. An Experimental and Computational Study.
;
_journal_issue 24
_journal_name_full 'Inorganic chemistry'
_journal_page_first 12002
_journal_page_last 12018
_journal_paper_doi 10.1021/acs.inorgchem.5b02415
_journal_volume 54
_journal_year 2015
_chemical_compound_source 'acetone, diethylether'
_chemical_formula_moiety 'C54 H72 Co N6, 2(F6 P), C3 H6 O'
_chemical_formula_sum 'C57 H78 Co F12 N6 O P2'
_chemical_formula_weight 1212.12
_space_group_IT_number 15
_space_group_name_Hall '-C 2yc'
_space_group_name_H-M_alt 'C 1 2/c 1'
_symmetry_cell_setting monoclinic
_symmetry_Int_Tables_number 15
_symmetry_space_group_name_Hall '-C 2yc'
_symmetry_space_group_name_H-M 'C 1 2/c 1'
_atom_sites_solution_hydrogens geom
_atom_sites_solution_primary direct
_atom_sites_solution_secondary difmap
_audit_block_code WGT-JE-065-02
_audit_creation_date 2012-11-12
_audit_creation_method SHELXL-97
_cell_angle_alpha 90.00
_cell_angle_beta 101.956(9)
_cell_angle_gamma 90.00
_cell_formula_units_Z 4
_cell_length_a 20.3973(12)
_cell_length_b 26.0964(10)
_cell_length_c 11.3912(9)
_cell_measurement_reflns_used 62997
_cell_measurement_temperature 100(2)
_cell_measurement_theta_max 33.0995
_cell_measurement_theta_min 2.8986
_cell_volume 5932.0(7)
_computing_cell_refinement 'DENZO (Bruker AXS, 2006)'
_computing_data_collection 'DATCOL (Bruker AXS, 2006)'
_computing_data_reduction 'DENZO (Bruker AXS, 2006)'
_computing_structure_refinement 'SHELXL-97 (Sheldrick, 1997)'
_computing_structure_solution 'SHELXS-97 (Sheldrick, 1990)'
_diffrn_ambient_temperature 100(2)
_diffrn_detector_area_resol_mean 18.02
_diffrn_measured_fraction_theta_full 0.996
_diffrn_measured_fraction_theta_max 0.996
_diffrn_measurement_device_type 'Bruker AXS Enraf-Nonius KappaCCD'
_diffrn_measurement_method 'CCD \f- and \w-scans'
_diffrn_radiation_monochromator graphite
_diffrn_radiation_source '0.2 x 2mm^2^ focus rotating anode'
_diffrn_radiation_type MoK\a
_diffrn_radiation_wavelength 0.71073
_diffrn_reflns_av_R_equivalents 0.0483
_diffrn_reflns_av_sigmaI/netI 0.0396
_diffrn_reflns_limit_h_max 31
_diffrn_reflns_limit_h_min -30
_diffrn_reflns_limit_k_max 40
_diffrn_reflns_limit_k_min -40
_diffrn_reflns_limit_l_max 17
_diffrn_reflns_limit_l_min -17
_diffrn_reflns_number 57408
_diffrn_reflns_theta_full 33.11
_diffrn_reflns_theta_max 33.11
_diffrn_reflns_theta_min 3.26
_exptl_absorpt_coefficient_mu 0.425
_exptl_absorpt_correction_T_max 0.97575
_exptl_absorpt_correction_T_min 0.93460
_exptl_absorpt_correction_type gaussian
_exptl_absorpt_process_details 'SADABS (Bruker AXS, 2008)'
_exptl_crystal_colour yellow
_exptl_crystal_density_diffrn 1.357
_exptl_crystal_density_method 'not measured'
_exptl_crystal_description plate
_exptl_crystal_F_000 2540
_exptl_crystal_size_max 0.15
_exptl_crystal_size_mid 0.14
_exptl_crystal_size_min 0.06
_refine_diff_density_max 0.754
_refine_diff_density_min -0.533
_refine_diff_density_rms 0.067
_refine_ls_extinction_method none
_refine_ls_goodness_of_fit_ref 1.091
_refine_ls_hydrogen_treatment constr
_refine_ls_matrix_type full
_refine_ls_number_parameters 378
_refine_ls_number_reflns 11259
_refine_ls_number_restraints 7
_refine_ls_restrained_S_all 1.091
_refine_ls_R_factor_all 0.0766
_refine_ls_R_factor_gt 0.0516
_refine_ls_shift/su_max 0.001
_refine_ls_shift/su_mean 0.000
_refine_ls_structure_factor_coef Fsqd
_refine_ls_weighting_details 'calc w=1/[\s^2^(Fo^2^)+(0.0417P)^2^+8.0231P] where P=(Fo^2^+2Fc^2^)/3'
_refine_ls_weighting_scheme calc
_refine_ls_wR_factor_gt 0.1104
_refine_ls_wR_factor_ref 0.1226
_reflns_number_gt 8593
_reflns_number_total 11259
_reflns_threshold_expression >2sigma(I)
_cod_data_source_file ic5b02415_si_002.cif
_cod_data_source_block 5
_cod_depositor_comments
;
The following automatic conversions were performed:

data item '_exptl_absorpt_correction_type' value 'Gaussian' was
changed to 'gaussian' in accordance with the
/home/saulius/struct/COD-crude-data/automatic-downloads/DataCite-retrospective/ACS/depositions/lib/dictionaries/cif_core.dic
dictionary named 'cif_core.dic' version 2.4.2 last updated on
2011-04-26.

data item '_symmetry_cell_setting' value 'Monoclinic' was changed to
'monoclinic' in accordance with the
/home/saulius/struct/COD-crude-data/automatic-downloads/DataCite-retrospective/ACS/depositions/lib/dictionaries/cif_core.dic
dictionary named 'cif_core.dic' version 2.4.2 last updated on
2011-04-26.

Automatic conversion script
Id: cif_fix_values 6909 2019-04-08 15:41:33Z antanas 
;
_cod_original_cell_volume 5932.0(6)
_cod_original_sg_symbol_H-M 'C 2/c'
_cod_database_code 4346948

loop_
_symmetry_equiv_pos_as_xyz
'x, y, z'
'-x, y, -z+1/2'
'x+1/2, y+1/2, z'
'-x+1/2, y+1/2, -z+1/2'
'-x, -y, -z'
'x, -y, z-1/2'
'-x+1/2, -y+1/2, -z'
'x+1/2, -y+1/2, z-1/2'

loop_
_atom_site_label
_atom_site_type_symbol
_atom_site_fract_x
_atom_site_fract_y
_atom_site_fract_z
_atom_site_U_iso_or_equiv
_atom_site_adp_type
_atom_site_occupancy
_atom_site_symmetry_multiplicity
_atom_site_calc_flag
_atom_site_refinement_flags
_atom_site_disorder_assembly
_atom_site_disorder_group
Co Co 0.0000 0.210134(10) 0.7500 0.01682(7) Uani 1 2 d S . .
N1 N 0.04511(6) 0.26956(5) 0.66860(11) 0.0187(2) Uani 1 1 d . . .
C2 C 0.09502(7) 0.29963(6) 0.72716(14) 0.0222(3) Uani 1 1 d . . .
H2 H 0.1205 0.2882 0.8020 0.027 Uiso 1 1 calc R . .
C3 C 0.11065(8) 0.34632(6) 0.68309(15) 0.0242(3) Uani 1 1 d . . .
H3 H 0.1466 0.3660 0.7271 0.029 Uiso 1 1 calc R . .
C4 C 0.07373(8) 0.36466(6) 0.57411(15) 0.0222(3) Uani 1 1 d . . .
C5 C 0.02226(7) 0.33315(5) 0.51340(14) 0.0195(3) Uani 1 1 d . . .
H5 H -0.0040 0.3438 0.4385 0.023 Uiso 1 1 calc R . .
C6 C 0.00941(7) 0.28632(5) 0.56225(13) 0.0173(2) Uani 1 1 d . . .
C7 C -0.04746(7) 0.25289(5) 0.50567(13) 0.0171(2) Uani 1 1 d . . .
C8 C -0.08144(7) 0.25898(6) 0.38727(13) 0.0195(3) Uani 1 1 d . . .
H8 H -0.0664 0.2838 0.3378 0.023 Uiso 1 1 calc R . .
C9 C -0.13746(7) 0.22889(6) 0.34064(13) 0.0205(3) Uani 1 1 d . . .
C10 C -0.15685(8) 0.19339(6) 0.41879(14) 0.0244(3) Uani 1 1 d . . .
H10 H -0.1956 0.1729 0.3926 0.029 Uiso 1 1 calc R . .
C11 C -0.11962(8) 0.18817(6) 0.53410(14) 0.0237(3) Uani 1 1 d . . .
H11 H -0.1331 0.1631 0.5848 0.028 Uiso 1 1 calc R . .
N12 N -0.06519(6) 0.21686(5) 0.57820(11) 0.0195(2) Uani 1 1 d . . .
C13 C 0.08777(9) 0.41786(6) 0.52992(17) 0.0290(3) Uani 1 1 d . . .
C14 C 0.04947(12) 0.42777(8) 0.4017(2) 0.0432(5) Uani 1 1 d . . .
H14A H 0.0620 0.4019 0.3479 0.065 Uiso 1 1 calc R . .
H14B H 0.0607 0.4620 0.3761 0.065 Uiso 1 1 calc R . .
H14C H 0.0012 0.4258 0.3989 0.065 Uiso 1 1 calc R . .
C15 C 0.16309(10) 0.42349(8) 0.5326(2) 0.0411(5) Uani 1 1 d . . .
H15A H 0.1883 0.4195 0.6152 0.062 Uiso 1 1 calc R . .
H15B H 0.1718 0.4575 0.5026 0.062 Uiso 1 1 calc R . .
H15C H 0.1771 0.3971 0.4818 0.062 Uiso 1 1 calc R . .
C16 C 0.06659(12) 0.45706(7) 0.6150(2) 0.0441(5) Uani 1 1 d . . .
H16A H 0.0189 0.4527 0.6149 0.066 Uiso 1 1 calc R . .
H16B H 0.0745 0.4918 0.5881 0.066 Uiso 1 1 calc R . .
H16C H 0.0929 0.4517 0.6964 0.066 Uiso 1 1 calc R . .
C17 C -0.17782(8) 0.23531(6) 0.21255(14) 0.0237(3) Uani 1 1 d . . .
C18 C -0.14062(10) 0.26791(8) 0.13584(16) 0.0346(4) Uani 1 1 d . . .
H18A H -0.1344 0.3026 0.1691 0.052 Uiso 1 1 calc R . .
H18B H -0.1668 0.2695 0.0535 0.052 Uiso 1 1 calc R . .
H18C H -0.0968 0.2525 0.1358 0.052 Uiso 1 1 calc R . .
C19 C -0.19282(10) 0.18250(7) 0.15304(16) 0.0337(4) Uani 1 1 d . . .
H19A H -0.1506 0.1651 0.1501 0.050 Uiso 1 1 calc R . .
H19B H -0.2191 0.1869 0.0713 0.050 Uiso 1 1 calc R . .
H19C H -0.2183 0.1618 0.1998 0.050 Uiso 1 1 calc R . .
C20 C -0.24411(9) 0.26177(8) 0.22012(18) 0.0367(4) Uani 1 1 d . . .
H20A H -0.2669 0.2420 0.2730 0.055 Uiso 1 1 calc R . .
H20B H -0.2728 0.2637 0.1398 0.055 Uiso 1 1 calc R . .
H20C H -0.2349 0.2964 0.2524 0.055 Uiso 1 1 calc R . .
N21 N 0.05242(7) 0.14739(5) 0.70056(11) 0.0204(2) Uani 1 1 d . A .
C22 C 0.10795(8) 0.15062(6) 0.65499(15) 0.0239(3) Uani 1 1 d . . .
H22 H 0.1239 0.1836 0.6395 0.029 Uiso 1 1 calc R . .
C23 C 0.14302(8) 0.10815(6) 0.62948(15) 0.0248(3) Uani 1 1 d . A .
H23 H 0.1826 0.1123 0.5988 0.030 Uiso 1 1 calc R . .
C24 C 0.12017(8) 0.05913(6) 0.64891(14) 0.0231(3) Uani 1 1 d D . .
C25 C 0.06230(8) 0.05602(6) 0.69627(14) 0.0231(3) Uani 1 1 d . A .
H25 H 0.0448 0.0234 0.7105 0.028 Uiso 1 1 calc R . .
C26 C 0.03018(7) 0.10031(5) 0.72268(13) 0.0195(3) Uani 1 1 d . . .
O40 O 0.0000 0.05741(7) 0.2500 0.0468(6) Uani 1 2 d S . .
C41 C 0.0000 0.10450(10) 0.2500 0.0274(5) Uani 1 2 d S . .
C42 C -0.00275(12) 0.13264(9) 0.1371(2) 0.0449(5) Uani 1 1 d . . .
H42A H 0.0428 0.1419 0.1296 0.067 Uiso 1 1 calc R . .
H42B H -0.0295 0.1638 0.1372 0.067 Uiso 1 1 calc R . .
H42C H -0.0233 0.1109 0.0692 0.067 Uiso 1 1 calc R . .
P50 P 0.31386(2) 0.115715(16) 0.96812(4) 0.02586(9) Uani 1 1 d . . .
F51 F 0.31322(7) 0.17553(4) 1.00064(12) 0.0446(3) Uani 1 1 d . . .
F52 F 0.28185(6) 0.10378(4) 1.08359(11) 0.0356(2) Uani 1 1 d . . .
F53 F 0.24026(6) 0.12105(5) 0.88789(11) 0.0463(3) Uani 1 1 d . . .
F54 F 0.34581(7) 0.12874(5) 0.85414(12) 0.0451(3) Uani 1 1 d . . .
F55 F 0.38731(6) 0.11131(6) 1.05062(13) 0.0536(4) Uani 1 1 d . . .
F56 F 0.31440(7) 0.05642(4) 0.93807(14) 0.0512(3) Uani 1 1 d . . .
C33 C 0.1544(2) 0.00924(15) 0.6268(4) 0.0246(7) Uani 0.599(2) 1 d PD A 1
C34 C 0.21789(14) 0.02244(12) 0.5839(3) 0.0307(5) Uani 0.599(2) 1 d PD A 1
H34A H 0.2409 -0.0092 0.5696 0.046 Uiso 0.599(2) 1 calc PR A 1
H34B H 0.2474 0.0429 0.6453 0.046 Uiso 0.599(2) 1 calc PR A 1
H34C H 0.2064 0.0421 0.5093 0.046 Uiso 0.599(2) 1 calc PR A 1
C35 C 0.10508(15) -0.02036(11) 0.5302(3) 0.0295(5) Uani 0.599(2) 1 d PD A 1
H35A H 0.1251 -0.0531 0.5145 0.044 Uiso 0.599(2) 1 calc PR A 1
H35B H 0.0951 -0.0001 0.4562 0.044 Uiso 0.599(2) 1 calc PR A 1
H35C H 0.0635 -0.0268 0.5583 0.044 Uiso 0.599(2) 1 calc PR A 1
C36 C 0.17225(15) -0.02242(12) 0.7424(3) 0.0307(5) Uani 0.599(2) 1 d PD A 1
H36A H 0.1937 -0.0545 0.7261 0.046 Uiso 0.599(2) 1 calc PR A 1
H36B H 0.1314 -0.0302 0.7714 0.046 Uiso 0.599(2) 1 calc PR A 1
H36C H 0.2031 -0.0029 0.8036 0.046 Uiso 0.599(2) 1 calc PR A 1
C33' C 0.1599(3) 0.0148(2) 0.6055(6) 0.0246(7) Uani 0.401(2) 1 d PD A 2
C34' C 0.1626(2) 0.01773(18) 0.4712(4) 0.0307(5) Uani 0.401(2) 1 d PD A 2
H34D H 0.1885 -0.0113 0.4504 0.046 Uiso 0.401(2) 1 calc PR A 2
H34E H 0.1839 0.0499 0.4553 0.046 Uiso 0.401(2) 1 calc PR A 2
H34F H 0.1169 0.0164 0.4227 0.046 Uiso 0.401(2) 1 calc PR A 2
C35' C 0.1268(2) -0.03735(16) 0.6242(4) 0.0295(5) Uani 0.401(2) 1 d PD A 2
H35D H 0.1524 -0.0652 0.5974 0.044 Uiso 0.401(2) 1 calc PR A 2
H35E H 0.0807 -0.0379 0.5775 0.044 Uiso 0.401(2) 1 calc PR A 2
H35F H 0.1264 -0.0419 0.7095 0.044 Uiso 0.401(2) 1 calc PR A 2
C36' C 0.2326(2) 0.01320(18) 0.6804(4) 0.0307(5) Uani 0.401(2) 1 d PD A 2
H36D H 0.2570 -0.0151 0.6523 0.046 Uiso 0.401(2) 1 calc PR A 2
H36E H 0.2317 0.0080 0.7652 0.046 Uiso 0.401(2) 1 calc PR A 2
H36F H 0.2552 0.0456 0.6709 0.046 Uiso 0.401(2) 1 calc PR A 2

loop_
_atom_site_aniso_label
_atom_site_aniso_U_11
_atom_site_aniso_U_22
_atom_site_aniso_U_33
_atom_site_aniso_U_23
_atom_site_aniso_U_13
_atom_site_aniso_U_12
Co 0.02019(13) 0.01330(12) 0.01554(12) 0.000 0.00038(9) 0.000
N1 0.0171(5) 0.0173(5) 0.0197(6) -0.0016(4) -0.0008(4) -0.0007(4)
C2 0.0191(6) 0.0217(7) 0.0227(7) -0.0003(5) -0.0028(5) -0.0024(5)
C3 0.0206(7) 0.0222(7) 0.0270(8) -0.0028(6) -0.0018(6) -0.0059(5)
C4 0.0202(6) 0.0169(6) 0.0279(8) -0.0002(5) 0.0012(5) -0.0018(5)
C5 0.0183(6) 0.0173(6) 0.0214(7) 0.0010(5) 0.0005(5) -0.0012(5)
C6 0.0159(6) 0.0160(6) 0.0188(6) -0.0019(5) 0.0008(5) -0.0009(5)
C7 0.0166(6) 0.0154(6) 0.0182(6) -0.0014(5) 0.0012(5) -0.0014(5)
C8 0.0192(6) 0.0195(6) 0.0184(6) -0.0004(5) 0.0010(5) -0.0016(5)
C9 0.0180(6) 0.0219(6) 0.0196(6) -0.0030(5) -0.0006(5) -0.0018(5)
C10 0.0223(7) 0.0263(7) 0.0227(7) -0.0030(6) 0.0002(5) -0.0086(6)
C11 0.0240(7) 0.0242(7) 0.0221(7) -0.0010(6) 0.0027(5) -0.0084(6)
N12 0.0213(6) 0.0169(5) 0.0190(5) -0.0013(4) 0.0011(4) -0.0044(4)
C13 0.0285(8) 0.0166(6) 0.0391(9) 0.0028(6) 0.0007(7) -0.0046(6)
C14 0.0518(12) 0.0264(9) 0.0449(12) 0.0130(8) -0.0048(9) -0.0088(8)
C15 0.0344(10) 0.0275(9) 0.0599(13) 0.0104(9) 0.0061(9) -0.0098(7)
C16 0.0546(13) 0.0198(8) 0.0572(14) -0.0031(8) 0.0100(10) 0.0013(8)
C17 0.0217(7) 0.0266(7) 0.0197(7) -0.0026(6) -0.0028(5) -0.0012(6)
C18 0.0376(9) 0.0426(10) 0.0196(7) 0.0045(7) -0.0033(6) -0.0098(8)
C19 0.0383(9) 0.0319(9) 0.0255(8) -0.0069(7) -0.0057(7) -0.0025(7)
C20 0.0265(8) 0.0453(11) 0.0327(9) -0.0084(8) -0.0069(7) 0.0072(8)
N21 0.0240(6) 0.0182(5) 0.0180(6) -0.0021(4) 0.0020(5) -0.0018(5)
C22 0.0262(7) 0.0208(7) 0.0241(7) -0.0020(6) 0.0041(6) -0.0029(6)
C23 0.0232(7) 0.0239(7) 0.0266(8) -0.0035(6) 0.0037(6) -0.0006(6)
C24 0.0220(7) 0.0205(7) 0.0240(7) -0.0034(5) -0.0014(5) 0.0017(5)
C25 0.0242(7) 0.0176(6) 0.0249(7) 0.0005(5) -0.0013(6) -0.0003(5)
C26 0.0213(6) 0.0179(6) 0.0172(6) -0.0002(5) -0.0011(5) 0.0003(5)
O40 0.0694(15) 0.0224(9) 0.0596(14) 0.000 0.0386(12) 0.000
C41 0.0179(9) 0.0326(12) 0.0315(12) 0.000 0.0047(8) 0.000
C42 0.0466(12) 0.0422(11) 0.0450(12) 0.0124(9) 0.0071(9) 0.0029(9)
P50 0.02456(19) 0.02116(18) 0.0305(2) -0.00020(16) 0.00264(16) -0.00116(15)
F51 0.0691(9) 0.0235(5) 0.0440(7) -0.0058(5) 0.0183(6) -0.0109(5)
F52 0.0337(6) 0.0349(6) 0.0388(6) 0.0054(5) 0.0092(5) -0.0049(4)
F53 0.0332(6) 0.0580(8) 0.0402(7) -0.0099(6) -0.0097(5) 0.0099(5)
F54 0.0587(8) 0.0417(7) 0.0393(7) -0.0007(5) 0.0205(6) -0.0023(6)
F55 0.0244(6) 0.0798(10) 0.0533(8) 0.0069(7) 0.0004(5) 0.0001(6)
F56 0.0582(8) 0.0219(5) 0.0783(10) -0.0062(6) 0.0252(7) 0.0027(5)
C33 0.0267(11) 0.0201(11) 0.0264(18) 0.0008(11) 0.0039(10) 0.0033(9)
C34 0.0278(11) 0.0331(12) 0.0339(12) -0.0043(10) 0.0122(9) 0.0031(9)
C35 0.0354(12) 0.0239(10) 0.0320(12) -0.0071(9) 0.0133(10) 0.0000(9)
C36 0.0291(11) 0.0312(12) 0.0323(12) 0.0029(10) 0.0072(9) 0.0094(9)
C33' 0.0267(11) 0.0201(11) 0.0264(18) 0.0008(11) 0.0039(10) 0.0033(9)
C34' 0.0278(11) 0.0331(12) 0.0339(12) -0.0043(10) 0.0122(9) 0.0031(9)
C35' 0.0354(12) 0.0239(10) 0.0320(12) -0.0071(9) 0.0133(10) 0.0000(9)
C36' 0.0291(11) 0.0312(12) 0.0323(12) 0.0029(10) 0.0072(9) 0.0094(9)

loop_
_atom_type_symbol
_atom_type_description
_atom_type_scat_dispersion_real
_atom_type_scat_dispersion_imag
_atom_type_scat_source
C C 0.0033 0.0016 'International Tables Vol C Tables 4.2.6.8 and 6.1.1.4'
H H 0.0000 0.0000 'International Tables Vol C Tables 4.2.6.8 and 6.1.1.4'
N N 0.0061 0.0033 'International Tables Vol C Tables 4.2.6.8 and 6.1.1.4'
F F 0.0171 0.0103 'International Tables Vol C Tables 4.2.6.8 and 6.1.1.4'
P P 0.1023 0.0942 'International Tables Vol C Tables 4.2.6.8 and 6.1.1.4'
Co Co 0.3494 0.9721 'International Tables Vol C Tables 4.2.6.8 and 6.1.1.4'
O O 0.0106 0.0060 'International Tables Vol C Tables 4.2.6.8 and 6.1.1.4'

loop_
_exptl_crystal_face_index_h
_exptl_crystal_face_index_k
_exptl_crystal_face_index_l
_exptl_crystal_face_perp_dist
1.00 0.00 -1.00 0.0700
-1.00 0.00 1.00 0.0700
-1.00 0.00 0.00 0.0700
1.00 0.00 0.00 0.0800
0.00 -1.00 0.00 0.0300
0.00 1.00 0.00 0.0300

loop_
_geom_angle_atom_site_label_1
_geom_angle_atom_site_label_2
_geom_angle_atom_site_label_3
_geom_angle
_geom_angle_site_symmetry_1
_geom_angle_site_symmetry_3
N21 Co N21 77.22(7) 2_556 .
N21 Co N1 169.82(5) 2_556 .
N21 Co N1 99.36(5) . .
N21 Co N1 99.36(5) 2_556 2_556
N21 Co N1 169.82(5) . 2_556
N1 Co N1 85.57(7) . 2_556
N21 Co N12 93.15(5) 2_556 .
N21 Co N12 94.22(5) . .
N1 Co N12 77.43(5) . .
N1 Co N12 95.56(5) 2_556 .
N21 Co N12 94.22(5) 2_556 2_556
N21 Co N12 93.16(5) . 2_556
N1 Co N12 95.56(5) . 2_556
N1 Co N12 77.43(5) 2_556 2_556
N12 Co N12 170.56(7) . 2_556
C2 N1 C6 117.85(13) . .
C2 N1 Co 124.28(10) . .
C6 N1 Co 115.37(9) . .
N1 C2 C3 122.81(14) . .
C2 C3 C4 120.23(14) . .
C3 C4 C5 116.70(14) . .
C3 C4 C13 120.16(14) . .
C5 C4 C13 123.06(14) . .
C6 C5 C4 120.23(14) . .
N1 C6 C5 122.18(13) . .
N1 C6 C7 115.22(12) . .
C5 C6 C7 122.47(13) . .
N12 C7 C8 122.00(13) . .
N12 C7 C6 115.29(12) . .
C8 C7 C6 122.69(13) . .
C7 C8 C9 120.52(14) . .
C10 C9 C8 116.58(14) . .
C10 C9 C17 120.87(13) . .
C8 C9 C17 122.51(14) . .
C11 C10 C9 119.92(14) . .
N12 C11 C10 123.24(15) . .
C11 N12 C7 117.63(13) . .
C11 N12 Co 127.25(11) . .
C7 N12 Co 115.07(9) . .
C4 C13 C14 112.08(14) . .
C4 C13 C16 107.61(16) . .
C14 C13 C16 109.64(17) . .
C4 C13 C15 109.63(14) . .
C14 C13 C15 108.29(17) . .
C16 C13 C15 109.58(16) . .
C9 C17 C18 111.93(13) . .
C9 C17 C20 107.57(14) . .
C18 C17 C20 109.19(15) . .
C9 C17 C19 109.94(14) . .
C18 C17 C19 108.87(15) . .
C20 C17 C19 109.30(14) . .
C22 N21 C26 118.15(13) . .
C22 N21 Co 124.97(11) . .
C26 N21 Co 116.78(10) . .
N21 C22 C23 123.08(15) . .
C22 C23 C24 119.84(16) . .
C23 C24 C25 116.81(14) . .
C23 C24 C33 125.4(2) . .
C25 C24 C33 117.8(2) . .
C23 C24 C33' 114.8(3) . .
C25 C24 C33' 128.2(3) . .
C33 C24 C33' 12.0(4) . .
C26 C25 C24 120.53(14) . .
N21 C26 C25 121.56(14) . .
N21 C26 C26 114.59(9) . 2_556
C25 C26 C26 123.84(9) . 2_556
O40 C41 C42 119.91(13) . 2
O40 C41 C42 119.91(13) . .
C42 C41 C42 120.2(3) 2 .
F56 P50 F53 90.54(8) . .
F56 P50 F55 90.52(8) . .
F53 P50 F55 178.72(8) . .
F56 P50 F51 179.11(8) . .
F53 P50 F51 89.75(7) . .
F55 P50 F51 89.18(8) . .
F56 P50 F54 90.56(8) . .
F53 P50 F54 90.55(8) . .
F55 P50 F54 90.15(8) . .
F51 P50 F54 90.28(7) . .
F56 P50 F52 90.56(7) . .
F53 P50 F52 89.56(7) . .
F55 P50 F52 89.72(7) . .
F51 P50 F52 88.61(7) . .
F54 P50 F52 178.88(7) . .
C34 C33 C24 108.1(3) . .
C34 C33 C36 109.4(3) . .
C24 C33 C36 110.8(3) . .
C34 C33 C35 111.1(3) . .
C24 C33 C35 107.1(3) . .
C36 C33 C35 110.4(3) . .
C34' C33' C24 114.0(5) . .
C34' C33' C36' 108.7(5) . .
C24 C33' C36' 110.4(4) . .
C34' C33' C35' 106.5(5) . .
C24 C33' C35' 109.8(4) . .
C36' C33' C35' 107.1(5) . .

loop_
_geom_bond_atom_site_label_1
_geom_bond_atom_site_label_2
_geom_bond_distance
_geom_bond_site_symmetry_2
Co N21 2.0954(13) 2_556
Co N21 2.0954(13) .
Co N1 2.1130(13) .
Co N1 2.1131(13) 2_556
Co N12 2.1332(13) .
Co N12 2.1333(13) 2_556
N1 C2 1.3476(18) .
N1 C6 1.3504(18) .
C2 C3 1.380(2) .
C3 C4 1.396(2) .
C4 C5 1.399(2) .
C4 C13 1.524(2) .
C5 C6 1.390(2) .
C6 C7 1.4874(19) .
C7 N12 1.3496(19) .
C7 C8 1.392(2) .
C8 C9 1.398(2) .
C9 C10 1.397(2) .
C9 C17 1.529(2) .
C10 C11 1.381(2) .
C11 N12 1.3470(19) .
C13 C14 1.529(3) .
C13 C16 1.532(3) .
C13 C15 1.537(3) .
C17 C18 1.529(2) .
C17 C20 1.536(2) .
C17 C19 1.538(2) .
N21 C22 1.343(2) .
N21 C26 1.3513(19) .
C22 C23 1.382(2) .
C23 C24 1.395(2) .
C24 C25 1.398(2) .
C24 C33 1.522(4) .
C24 C33' 1.550(6) .
C25 C26 1.392(2) .
C26 C26 1.490(3) 2_556
O40 C41 1.229(3) .
C41 C42 1.472(3) 2
C41 C42 1.472(3) .
P50 F56 1.5853(12) .
P50 F53 1.5936(12) .
P50 F55 1.5994(13) .
P50 F51 1.6050(12) .
P50 F54 1.6052(13) .
P50 F52 1.6153(12) .
C33 C34 1.516(5) .
C33 C36 1.533(5) .
C33 C35 1.536(5) .
C33' C34' 1.544(7) .
C33' C36' 1.551(7) .
C33' C35' 1.554(7) .
